data_7009568
loop_
_publ_author_name
'Bailey, Philip J.'
'Grant, Keith J.'
'Mitchell, Lindsey A.'
'Pace, Stuart'
'Parkin, Andrew'
'Parsons, Simon'

_publ_section_title
;
 Guanidinates as chelating anionic ligands for early, middle and late
 transition metals: syntheses and crystal structures of
 [Ti{\h2-(NPh)2CNEt2}2Cl2], [Ru{\h2-(NPh)2CNHPh}3] and
 [Pt{\h2-(NPh)2CNHPh}2]
;
_journal_issue 12
_journal_name_full 'Journal of the Chemical Society, Dalton Transactions'
_journal_page_first 1887
_journal_paper_doi 10.1039/b001992p
_journal_year 2000
_chemical_compound_source
;
?
;
_chemical_formula_moiety 'C38 H32 Pt N6'
_chemical_formula_sum 'C38 H32 N6 Pt'
_chemical_formula_weight 767.80
_chemical_name_systematic
;
 ?
;
_space_group_IT_number 2
_symmetry_cell_setting triclinic
_symmetry_space_group_name_Hall '-P 1'
_symmetry_space_group_name_H-M 'P -1'
_atom_sites_solution_hydrogens geom
_atom_sites_solution_primary direct
_audit_creation_date 96-06-08
_audit_creation_method CRYSTALS
_cell_angle_alpha 76.11(5)
_cell_angle_beta 77.68(4)
_cell_angle_gamma 86.81(6)
_cell_formula_units_Z 1
_cell_length_a 6.455(5)
_cell_length_b 10.971(8)
_cell_length_c 11.591(8)
_cell_measurement_reflns_used 34
_cell_measurement_temperature 0
_cell_measurement_theta_max 16
_cell_measurement_theta_min 13
_cell_volume 778.5(10)
_computing_cell_refinement 'Stoe DIF4'
_computing_data_collection 'Stoe DIF4'
_computing_data_reduction 'Stoe REDU4'
_computing_molecular_graphics
;
 CAMERON (Watkin, Prout & Pearce,  1996)
;
_computing_publication_material
;
CRYSTALS Issue 10 (Watkin, Prout, Carruthers & Betteridge, 1996)
;
_computing_structure_refinement
;
CRYSTALS Issue 10 (Watkin, Prout, Carruthers & Betteridge, 1996)
;
_computing_structure_solution 'SIR92 (Giacovazzo et al, 1992)'
_diffrn_ambient_temperature 150
_diffrn_measurement_device 'Stoe Stadi-4'
_diffrn_measurement_method 2\q/\w
_diffrn_radiation_monochromator graphite
_diffrn_radiation_type 'Mo K\a'
_diffrn_radiation_wavelength 0.71073
_diffrn_reflns_av_R_equivalents 0.06
_diffrn_reflns_limit_h_max 7
_diffrn_reflns_limit_h_min -7
_diffrn_reflns_limit_k_max 13
_diffrn_reflns_limit_k_min -12
_diffrn_reflns_limit_l_max 13
_diffrn_reflns_limit_l_min 0
_diffrn_reflns_number 0
_diffrn_reflns_theta_max 25
_diffrn_reflns_theta_min 2.5
_diffrn_standards_decay_% 0.00
_diffrn_standards_interval_time 60
_diffrn_standards_number 3
_exptl_absorpt_coefficient_mu 4.59
_exptl_absorpt_correction_T_max 1.00
_exptl_absorpt_correction_T_min 0.70
_exptl_absorpt_correction_type DIFABS
_exptl_absorpt_process_details 'refined from delta-F'
_exptl_crystal_colour ' Colourless '
_exptl_crystal_density_diffrn 1.64
_exptl_crystal_description 'lath '
_exptl_crystal_F_000 377.64
_exptl_crystal_size_max 0.43
_exptl_crystal_size_mid 0.12
_exptl_crystal_size_min 0.09
_refine_diff_density_max 1.49
_refine_diff_density_min -2.64
_refine_ls_extinction_method None
_refine_ls_goodness_of_fit_obs 0.9389
_refine_ls_hydrogen_treatment
;
 H atoms placed geometrically after each cycle
;
_refine_ls_matrix_type full
_refine_ls_number_parameters 209
_refine_ls_number_reflns 2677
_refine_ls_R_factor_obs 0.0388
_refine_ls_shift/esd_max 0.029836
_refine_ls_structure_factor_coef F
_refine_ls_weighting_scheme
;
 Chebychev polynomial (Carruthers & Watkin, 1979)
;
_refine_ls_wR_factor_obs 0.0394
_reflns_limit_h_max 7
_reflns_limit_h_min -7
_reflns_limit_k_max 13
_reflns_limit_k_min -12
_reflns_limit_l_max 13
_reflns_limit_l_min 0
_reflns_number_observed 2677
_reflns_number_total 2745
_reflns_observed_criterion >2.00\s(I)
_cod_data_source_file b001992p.txt
_cod_data_source_block gwa2pt
_cod_depositor_comments
;
The following automatic conversions were performed:
'_symmetry_cell_setting' value 'Triclinic ' changed to 'triclinic'
according to '/home/saulius/struct/CIF-dictionaries/cif_core.dic'
dictionary named 'cif_core.dic' version 2.4.1 from 2010-06-29.

Automatic conversion script
Id: cif_fix_enum 1527 2010-12-29 10:47:43Z saulius 

The following automatic conversions were performed:

'_atom_sites_solution_primary' value 'Direct_Methods' was changed to
'direct'.

'_atom_sites_solution_hydrogens' value 'Geometric' was changed to
'geom'.

Automatic conversion script
Id: cif_fix_values 6452 2018-10-05 10:23:21Z andrius 

2018-10-29
Z value and formula fixed to values more according to usual
chemical conventions.                 miguel
;
_cod_original_formula_weight 383.90
_cod_original_formula_moiety ' C19 H16 Pt0.50 N3 '
_cod_original_formula_units_Z 1
_cod_original_cell_volume 778.49
_cod_original_sg_symbol_H-M 'P -1 '
_cod_original_formula_sum ' C19 H16 Pt0.50 N3 '
_cod_database_code 7009568

loop_
_symmetry_equiv_pos_as_xyz
x,y,z
-x,-y,-z

loop_
_atom_site_aniso_label
_atom_site_aniso_U_11
_atom_site_aniso_U_22
_atom_site_aniso_U_33
_atom_site_aniso_U_23
_atom_site_aniso_U_13
_atom_site_aniso_U_12
PT1 0.0156(2) 0.0163(2) 0.0158(2) -0.0035(1) -0.0029(1) -0.0004(1)
C1 0.010(3) 0.025(3) 0.019(3) -0.010(2) 0.002(2) -0.000(2)
N1 0.018(3) 0.023(2) 0.013(2) 0.004(2) 0.002(2) -0.003(2)
C11 0.020(3) 0.019(3) 0.021(3) -0.009(2) -0.004(2) 0.001(2)
C21 0.020(3) 0.024(3) 0.027(3) -0.005(2) -0.002(3) 0.004(2)
C31 0.031(4) 0.033(3) 0.033(4) -0.009(3) -0.017(3) 0.015(3)
C41 0.042(4) 0.028(3) 0.022(3) -0.002(3) -0.007(3) 0.010(3)
C51 0.027(3) 0.026(3) 0.024(3) -0.006(2) 0.002(3) -0.003(2)
C61 0.023(3) 0.020(3) 0.023(3) -0.006(2) -0.003(3) 0.001(2)
N2 0.032(3) 0.024(2) 0.033(3) -0.016(2) -0.021(3) 0.007(2)
C12 0.023(3) 0.014(2) 0.018(3) 0.000(2) -0.005(2) -0.002(2)
C22 0.020(3) 0.022(3) 0.035(3) -0.003(2) -0.009(3) 0.003(2)
C32 0.031(4) 0.032(3) 0.031(4) -0.001(3) -0.018(3) -0.003(3)
C42 0.050(4) 0.028(3) 0.018(3) -0.002(2) -0.012(3) -0.001(3)
C52 0.036(4) 0.033(3) 0.025(3) -0.008(3) -0.001(3) 0.003(3)
C62 0.019(3) 0.035(3) 0.027(3) -0.004(3) -0.003(3) 0.001(3)
N3 0.026(3) 0.025(2) 0.027(3) -0.001(2) -0.013(2) -0.003(2)
C13 0.028(3) 0.021(3) 0.019(3) -0.005(2) -0.001(3) -0.006(2)
C23 0.023(3) 0.029(3) 0.038(4) -0.013(3) -0.002(3) -0.003(3)
C33 0.027(4) 0.032(3) 0.062(5) -0.013(3) -0.009(4) 0.007(3)
C43 0.043(4) 0.022(3) 0.051(5) 0.000(3) -0.012(4) 0.003(3)
C53 0.035(4) 0.028(3) 0.033(4) -0.006(3) 0.002(3) -0.012(3)
C63 0.021(3) 0.029(3) 0.027(3) -0.007(3) 0.001(3) -0.006(2)

loop_
_atom_site_label
_atom_site_fract_x
_atom_site_fract_y
_atom_site_fract_z
_atom_site_U_iso_or_equiv
_atom_site_occupancy
_atom_site_thermal_displace_type
PT1 0.0000 0.0000 0.0000 0.0160 1.0000 Uani
C1 0.2888(8) 0.1562(5) -0.0343(5) 0.0161 1.0000 Uani
N1 0.1771(7) 0.1430(4) -0.1164(4) 0.0175 1.0000 Uani
C11 0.1865(9) 0.2148(5) -0.2347(5) 0.0189 1.0000 Uani
C21 -0.004(1) 0.2362(5) -0.2764(6) 0.0237 1.0000 Uani
C31 -0.004(1) 0.3117(6) -0.3916(6) 0.0279 1.0000 Uani
C41 0.181(1) 0.3628(6) -0.4667(6) 0.0293 1.0000 Uani
C51 0.370(1) 0.3381(5) -0.4275(6) 0.0258 1.0000 Uani
C61 0.3742(9) 0.2635(5) -0.3127(5) 0.0221 1.0000 Uani
N2 0.2428(8) 0.0612(4) 0.0618(5) 0.0226 1.0000 Uani
C12 0.2439(9) 0.0736(5) 0.1815(5) 0.0182 1.0000 Uani
C22 0.433(1) 0.0523(5) 0.2250(6) 0.0245 1.0000 Uani
C32 0.432(1) 0.0650(6) 0.3421(6) 0.0283 1.0000 Uani
C42 0.251(1) 0.1005(6) 0.4126(6) 0.0285 1.0000 Uani
C52 0.067(1) 0.1222(6) 0.3685(6) 0.0313 1.0000 Uani
C62 0.065(1) 0.1076(6) 0.2532(6) 0.0270 1.0000 Uani
N3 0.4269(8) 0.2504(4) -0.0432(5) 0.0239 1.0000 Uani
C13 0.400(1) 0.3798(5) -0.0991(5) 0.0224 1.0000 Uani
C23 0.200(1) 0.4291(6) -0.1076(6) 0.0284 1.0000 Uani
C33 0.179(1) 0.5544(6) -0.1647(7) 0.0371 1.0000 Uani
C43 0.356(1) 0.6298(6) -0.2105(7) 0.0368 1.0000 Uani
C53 0.552(1) 0.5807(6) -0.1982(6) 0.0309 1.0000 Uani
C63 0.575(1) 0.4553(5) -0.1446(6) 0.0256 1.0000 Uani
H3 0.509(9) 0.229(5) 0.018(4) 0.03(2) 1.0000 Uiso
H211 -0.1389 0.1978 -0.2237 0.0237 1.0000 Uiso
H311 -0.1400 0.3290 -0.4205 0.0324 1.0000 Uiso
H411 0.1788 0.4174 -0.5491 0.0293 1.0000 Uiso
H511 0.5056 0.3740 -0.4823 0.0262 1.0000 Uiso
H611 0.5124 0.2448 -0.2859 0.0219 1.0000 Uiso
H221 0.5660 0.0286 0.1731 0.0254 1.0000 Uiso
H321 0.5639 0.0476 0.3753 0.0320 1.0000 Uiso
H421 0.2523 0.1110 0.4957 0.0293 1.0000 Uiso
H521 -0.0649 0.1485 0.4196 0.0312 1.0000 Uiso
H621 -0.0696 0.1219 0.2223 0.0264 1.0000 Uiso
H231 0.0712 0.3749 -0.0727 0.0290 1.0000 Uiso
H331 0.0360 0.5904 -0.1727 0.0381 1.0000 Uiso
H431 0.3412 0.7197 -0.2527 0.0361 1.0000 Uiso
H531 0.6797 0.6362 -0.2283 0.0321 1.0000 Uiso
H631 0.7198 0.4195 -0.1388 0.0258 1.0000 Uiso

loop_
_atom_type_symbol
_atom_type_scat_dispersion_real
_atom_type_scat_dispersion_imag
_atom_type_scat_Cromer_Mann_a1
_atom_type_scat_Cromer_Mann_b1
_atom_type_scat_Cromer_Mann_a2
_atom_type_scat_Cromer_Mann_b2
_atom_type_scat_Cromer_Mann_a3
_atom_type_scat_Cromer_Mann_b3
_atom_type_scat_Cromer_Mann_a4
_atom_type_scat_Cromer_Mann_b4
_atom_type_scat_Cromer_Mann_c
_atom_type_scat_source
'C   ' 0.0020 0.0020 2.3100 20.8439 1.0200 10.2075 1.5886 0.5687 0.8650 51.6512 0.2156 International_Tables_Vol_IV_Table_2.2B
'H   ' 0.0000 0.0000 0.4930 10.5109 0.3229 26.1257 0.1402 3.1424 0.0408 57.7997 0.0030 International_Tables_Vol_IV_Table_2.2B
'N   ' 0.0040 0.0030 12.2126 0.0057 3.1322 9.8933 2.0125 28.9975 1.1663 0.5826 -11.5290 International_Tables_Vol_IV_Table_2.2B
'Pt  ' -2.3520 8.3880 27.0059 1.5129 17.7639 8.8117 15.7131 0.4246 5.7837 38.6103 11.6883 International_Tables_Vol_IV_Table_2.2B

loop_
_geom_angle_atom_site_label_1
_geom_angle_site_symmetry_1
_geom_angle_atom_site_label_2
_geom_angle_site_symmetry_2
_geom_angle_atom_site_label_3
_geom_angle_site_symmetry_3
_geom_angle
_geom_angle_publ_flag
C1 . PT1 . C1 2_555 180.00 no
C1 . PT1 . N1 . 32.5(2) no
C1 2_555 PT1 . N1 . 147.5(2) no
C1 . PT1 . N1 2_555 147.5(2) no
C1 2_555 PT1 . N1 2_555 32.5(2) no
N1 . PT1 . N1 2_555 179.99 no
C1 . PT1 . N2 . 31.8(2) no
C1 2_555 PT1 . N2 . 148.2(2) no
N1 . PT1 . N2 . 64.0(2) no
N1 2_555 PT1 . N2 . 116.0(2) no
C1 . PT1 . N2 2_555 148.2(2) no
C1 2_555 PT1 . N2 2_555 31.8(2) no
N1 . PT1 . N2 2_555 116.0(2) no
N1 2_555 PT1 . N2 2_555 64.0(2) no
N2 . PT1 . N2 2_555 179.99 no
PT1 . C1 . N1 . 53.9(3) no
PT1 . C1 . N2 . 55.2(3) no
N1 . C1 . N2 . 108.4(5) no
PT1 . C1 . N3 . 172.0(4) no
N1 . C1 . N3 . 128.0(5) no
N2 . C1 . N3 . 123.6(5) no
PT1 . N1 . C1 . 93.7(3) no
PT1 . N1 . C11 . 137.4(4) no
C1 . N1 . C11 . 128.8(5) no
N1 . C11 . C21 . 117.5(5) no
N1 . C11 . C61 . 123.5(5) no
C21 . C11 . C61 . 119.1(5) no
C11 . C21 . C31 . 119.5(6) no
C11 . C21 . H211 . 120.3(6) no
C31 . C21 . H211 . 120.2(6) no
C21 . C31 . C41 . 121.1(6) no
C21 . C31 . H311 . 119.6(7) no
C41 . C31 . H311 . 119.3(6) no
C31 . C41 . C51 . 119.5(6) no
C31 . C41 . H411 . 120.3(6) no
C51 . C41 . H411 . 120.2(7) no
C41 . C51 . C61 . 120.4(6) no
C41 . C51 . H511 . 119.8(6) no
C61 . C51 . H511 . 119.8(6) no
C11 . C61 . C51 . 120.3(5) no
C11 . C61 . H611 . 120.0(5) no
C51 . C61 . H611 . 119.8(6) no
PT1 . N2 . C1 . 93.0(3) no
PT1 . N2 . C12 . 128.2(4) no
C1 . N2 . C12 . 122.0(4) no
N2 . C12 . C22 . 119.5(5) no
N2 . C12 . C62 . 120.9(5) no
C22 . C12 . C62 . 119.6(5) no
C12 . C22 . C32 . 118.9(6) no
C12 . C22 . H221 . 120.6(6) no
C32 . C22 . H221 . 120.5(6) no
C22 . C32 . C42 . 120.6(6) no
C22 . C32 . H321 . 119.8(7) no
C42 . C32 . H321 . 119.6(6) no
C32 . C42 . C52 . 119.9(6) no
C32 . C42 . H421 . 120.0(6) no
C52 . C42 . H421 . 120.1(7) no
C42 . C52 . C62 . 120.0(6) no
C42 . C52 . H521 . 119.9(6) no
C62 . C52 . H521 . 120.0(6) no
C12 . C62 . C52 . 120.9(6) no
C12 . C62 . H621 . 119.5(6) no
C52 . C62 . H621 . 119.6(6) no
C1 . N3 . C13 . 124.9(5) no
C1 . N3 . H3 . 111.6(37) no
C13 . N3 . H3 . 119.2(37) no
N3 . C13 . C23 . 120.8(5) no
N3 . C13 . C63 . 119.0(6) no
C23 . C13 . C63 . 120.1(5) no
C13 . C23 . C33 . 119.4(6) no
C13 . C23 . H231 . 120.4(6) no
C33 . C23 . H231 . 120.3(6) no
C23 . C33 . C43 . 120.4(6) no
C23 . C33 . H331 . 119.9(7) no
C43 . C33 . H331 . 119.7(7) no
C33 . C43 . C53 . 119.6(6) no
C33 . C43 . H431 . 120.3(7) no
C53 . C43 . H431 . 120.0(7) no
C43 . C53 . C63 . 120.5(6) no
C43 . C53 . H531 . 119.8(6) no
C63 . C53 . H531 . 119.7(7) no
C13 . C63 . C53 . 119.9(6) no
C13 . C63 . H631 . 120.1(6) no
C53 . C63 . H631 . 120.0(6) no

loop_
_geom_bond_atom_site_label_1
_geom_bond_site_symmetry_1
_geom_bond_atom_site_label_2
_geom_bond_site_symmetry_2
_geom_bond_distance
_geom_bond_publ_flag
PT1 . C1 . 2.506(5) yes
PT1 . C1 2_555 2.506(5) yes
PT1 . N1 . 2.028(4) yes
PT1 . N1 2_555 2.028(4) yes
PT1 . N2 . 2.061(5) yes
PT1 . N2 2_555 2.061(5) yes
C1 . N1 . 1.348(7) yes
C1 . N2 . 1.323(8) yes
C1 . N3 . 1.373(7) yes
N1 . C11 . 1.399(7) yes
C11 . C21 . 1.401(8) yes
C11 . C61 . 1.394(8) yes
C21 . C31 . 1.392(9) yes
C21 . H211 . 1.001(6) no
C31 . C41 . 1.38(1) yes
C31 . H311 . 0.999(6) no
C41 . C51 . 1.384(9) yes
C41 . H411 . 1.000(6) no
C51 . C61 . 1.390(8) yes
C51 . H511 . 1.001(6) no
C61 . H611 . 1.001(6) no
N2 . C12 . 1.427(7) yes
C12 . C22 . 1.404(8) yes
C12 . C62 . 1.362(9) yes
C22 . C32 . 1.396(9) yes
C22 . H221 . 0.999(6) no
C32 . C42 . 1.37(1) yes
C32 . H321 . 0.998(6) no
C42 . C52 . 1.37(1) yes
C42 . H421 . 1.000(6) no
C52 . C62 . 1.386(9) yes
C52 . H521 . 1.000(7) no
C62 . H621 . 1.000(6) no
N3 . C13 . 1.430(7) yes
N3 . H3 . 0.95(1) no
C13 . C23 . 1.384(9) yes
C13 . C63 . 1.375(8) yes
C23 . C33 . 1.388(9) yes
C23 . H231 . 1.002(6) no
C33 . C43 . 1.38(1) yes
C33 . H331 . 1.000(7) no
C43 . C53 . 1.37(1) yes
C43 . H431 . 0.999(6) no
C53 . C63 . 1.382(9) yes
C53 . H531 . 1.000(6) no
C63 . H631 . 1.000(6) no
